data_4132074
loop_
_publ_author_name
'Harper, Matthew J.'
'Arthur, Christopher J.'
'Crosby, John'
'Emmett, Edward J.'
'Falconer, Rosalyn L.'
'Fensham-Smith, Andrew J'
'Gates, Paul J.'
'Leman, Thomas'
'McGrady, John E.'
'Bower, John F.'
'Russell, Christopher A.'

_publ_section_title
;
 Oxidative Addition, Transmetalation, and Reductive Elimination at a
 2,2'-Bipyridyl-Ligated Gold Center.
;
_journal_issue 12
_journal_name_full 'Journal of the American Chemical Society'
_journal_page_first 4440
_journal_page_last 4445
_journal_paper_doi 10.1021/jacs.8b01411
_journal_volume 140
_journal_year 2018
_chemical_formula_moiety 'C12 H10 Au F2 N2, C2 F6 N O4 S2'
_chemical_formula_sum 'C14 H10 Au F8 N3 O4 S2'
_chemical_formula_weight 697.34
_space_group_crystal_system monoclinic
_space_group_IT_number 14
_space_group_name_Hall '-P 2ybc'
_space_group_name_H-M_alt 'P 1 21/c 1'
_atom_sites_solution_hydrogens geom
_atom_sites_solution_primary iterative
_audit_creation_date 2017-06-02
_audit_creation_method
;
Olex2 1.2
(compiled 2017.03.28 svn.r3405 for OlexSys, GUI svn.r5337)
;
_cell_angle_alpha 90
_cell_angle_beta 90.710(2)
_cell_angle_gamma 90
_cell_formula_units_Z 4
_cell_length_a 8.1314(3)
_cell_length_b 14.0057(6)
_cell_length_c 17.5690(7)
_cell_measurement_reflns_used 9159
_cell_measurement_temperature 100
_cell_measurement_theta_max 27.57
_cell_measurement_theta_min 2.32
_cell_volume 2000.71(14)
_computing_cell_refinement 'SAINT v8.37A (Bruker, 2015)'
_computing_data_reduction 'SAINT v8.37A (Bruker, 2015)'
_computing_molecular_graphics 'Olex2 (Dolomanov et al., 2009)'
_computing_publication_material 'Olex2 (Dolomanov et al., 2009)'
_computing_structure_refinement 'ShelXL (Sheldrick, 2015)'
_computing_structure_solution 'olex2.solve (Bourhis et al., 2015)'
_diffrn_ambient_temperature 100.0
_diffrn_detector 'Bruker area detector'
_diffrn_detector_type 'CCD area detector'
_diffrn_measured_fraction_theta_full 1.000
_diffrn_measured_fraction_theta_max 0.996
_diffrn_measurement_device 'Bruker Apex II kappa CCD area detector'
_diffrn_measurement_device_type 'Bruker Apex II kappa CCD area detector'
_diffrn_measurement_method '\f and \w scans'
_diffrn_radiation_monochromator graphite
_diffrn_radiation_type MoK\a
_diffrn_radiation_wavelength 0.71073
_diffrn_reflns_av_R_equivalents 0.0304
_diffrn_reflns_av_unetI/netI 0.0175
_diffrn_reflns_Laue_measured_fraction_full 1.000
_diffrn_reflns_Laue_measured_fraction_max 0.996
_diffrn_reflns_limit_h_max 10
_diffrn_reflns_limit_h_min -10
_diffrn_reflns_limit_k_max 18
_diffrn_reflns_limit_k_min -17
_diffrn_reflns_limit_l_max 22
_diffrn_reflns_limit_l_min -22
_diffrn_reflns_number 34892
_diffrn_reflns_point_group_measured_fraction_full 1.000
_diffrn_reflns_point_group_measured_fraction_max 0.996
_diffrn_reflns_theta_full 25.242
_diffrn_reflns_theta_max 27.599
_diffrn_reflns_theta_min 1.860
_diffrn_source 'fine-focus sealed tube'
_diffrn_standards_number 0
_exptl_absorpt_coefficient_mu 7.664
_exptl_absorpt_correction_T_max 0.7456
_exptl_absorpt_correction_T_min 0.4063
_exptl_absorpt_correction_type multi-scan
_exptl_absorpt_process_details
'SADABS-2014/5 (Bruker,2014/5) was used for absorption correction. wR2(int) was 0.1258 before and 0.0425 after correction. The Ratio of minimum to maximum transmission is 0.5449. The \l/2 correction factor is Not present.'
_exptl_crystal_colour 'clear colourless'
_exptl_crystal_colour_lustre clear
_exptl_crystal_colour_primary colourless
_exptl_crystal_density_diffrn 2.315
_exptl_crystal_description needle
_exptl_crystal_F_000 1320
_exptl_crystal_recrystallization_method 'obtained from layering a dichloromethane solution with hexane'
_exptl_crystal_size_max 0.3
_exptl_crystal_size_mid 0.1
_exptl_crystal_size_min 0.1
_refine_diff_density_max 1.451
_refine_diff_density_min -0.821
_refine_diff_density_rms 0.098
_refine_ls_extinction_method none
_refine_ls_goodness_of_fit_ref 1.065
_refine_ls_hydrogen_treatment constr
_refine_ls_matrix_type full
_refine_ls_number_parameters 326
_refine_ls_number_reflns 4628
_refine_ls_number_restraints 130
_refine_ls_restrained_S_all 1.054
_refine_ls_R_factor_all 0.0204
_refine_ls_R_factor_gt 0.0179
_refine_ls_shift/su_max 0.004
_refine_ls_shift/su_mean 0.000
_refine_ls_structure_factor_coef Fsqd
_refine_ls_weighting_details 'w=1/[\s^2^(Fo^2^)+(0.0216P)^2^+3.2045P] where P=(Fo^2^+2Fc^2^)/3'
_refine_ls_weighting_scheme calc
_refine_ls_wR_factor_gt 0.0451
_refine_ls_wR_factor_ref 0.0462
_reflns_Friedel_coverage 0.000
_reflns_number_gt 4271
_reflns_number_total 4628
_reflns_threshold_expression 'I > 2\s(I)'
_cod_data_source_file ja8b01411_si_002.cif
_cod_data_source_block mh801_0m
_cod_database_code 4132074
_shelxl_version_number 2013-4
_shelx_space_group_comment
;
The symmetry employed for this shelxl refinement is uniquely defined
by the following loop, which should always be used as a source of
symmetry information in preference to the above space-group names.
They are only intended as comments.
;
_shelx_estimated_absorpt_t_max 0.515
_shelx_estimated_absorpt_t_min 0.207
_olex2_refinement_description
;
1. Fixed Uiso
 At 1.2 times of:
  All C(H) groups, All C(H,H) groups
2. Restrained distances
 F3A-F4A = F4A-F5A = F5A-F3A = F3B-F4B = F4B-F5B = F5B-F3B
 2.153 with sigma of 0.01
 S2-C13A \\sim S2-C13B
 with sigma of 0.01
 C13A-F3A \\sim C13B-F3B \\sim C13A-F4A \\sim C13B-F4B \\sim C13A-F5A \\sim
C13B-F5B
 with sigma of 0.01
3. Uiso/Uaniso restraints and constraints
C13A \\sim F3A \\sim F4A \\sim F5A \\sim F3B \\sim F4B \\sim F5B \\sim C13B:
within 2A with sigma of 0.01 and sigma for terminal atoms of 0.02
4. Others
 Sof(F3B)=Sof(F4B)=Sof(F5B)=Sof(C13B)=1-FVAR(1)
 Sof(C13A)=Sof(F3A)=Sof(F4A)=Sof(F5A)=FVAR(1)
5.a Secondary CH2 refined with riding coordinates:
 C11(H11A,H11B), C12(H12A,H12B)
5.b Aromatic/amide H refined with riding coordinates:
 C1(H1), C3(H3), C4(H4), C7(H7), C8(H8), C10(H10)
;
_olex2_exptl_crystal_mounting_method mounted
_olex2_submission_special_instructions 'No special instructions were received'

loop_
_space_group_symop_operation_xyz
'x, y, z'
'-x, y+1/2, -z+1/2'
'-x, -y, -z'
'x, -y-1/2, z-1/2'

loop_
_atom_site_label
_atom_site_type_symbol
_atom_site_fract_x
_atom_site_fract_y
_atom_site_fract_z
_atom_site_U_iso_or_equiv
_atom_site_adp_type
_atom_site_occupancy
_atom_site_site_symmetry_order
_atom_site_calc_flag
_atom_site_refinement_flags_posn
_atom_site_refinement_flags_adp
_atom_site_refinement_flags_occupancy
_atom_site_disorder_assembly
_atom_site_disorder_group
Au16 Au 0.40852(2) 0.02114(2) 0.64705(2) 0.01732(4) Uani 1 1 d . . . . .
C1 C 0.1996(3) -0.0817(2) 0.52170(16) 0.0206(6) Uani 1 1 d . . . . .
H1 H 0.1939 -0.1316 0.5583 0.025 Uiso 1 1 calc R . . . .
C2 C 0.1215(3) -0.0919(2) 0.45249(17) 0.0217(6) Uani 1 1 d . . . . .
C3 C 0.1284(4) -0.0228(2) 0.39759(17) 0.0218(6) Uani 1 1 d . . . . .
H3 H 0.0755 -0.0308 0.3495 0.026 Uiso 1 1 calc R . . . .
C4 C 0.2165(3) 0.0597(2) 0.41533(16) 0.0207(5) Uani 1 1 d . . . . .
H4 H 0.2250 0.1098 0.3791 0.025 Uiso 1 1 calc R . . . .
C5 C 0.2916(3) 0.0680(2) 0.48622(15) 0.0162(5) Uani 1 1 d . . . . .
C6 C 0.3869(3) 0.1549(2) 0.51030(15) 0.0184(5) Uani 1 1 d . . . . .
C7 C 0.3990(4) 0.2351(2) 0.46526(16) 0.0240(6) Uani 1 1 d . . . . .
H7 H 0.3461 0.2372 0.4168 0.029 Uiso 1 1 calc R . . . .
C8 C 0.4890(4) 0.3128(2) 0.49131(17) 0.0268(6) Uani 1 1 d . . . . .
H8 H 0.4996 0.3690 0.4615 0.032 Uiso 1 1 calc R . . . .
C9 C 0.5622(4) 0.3053(2) 0.56188(17) 0.0238(6) Uani 1 1 d . . . . .
C10 C 0.5474(3) 0.2242(2) 0.60538(16) 0.0226(6) Uani 1 1 d . . . . .
H10 H 0.5995 0.2208 0.6540 0.027 Uiso 1 1 calc R . . . .
C11 C 0.3887(4) -0.0760(2) 0.73651(17) 0.0270(6) Uani 1 1 d . . . . .
H11A H 0.2794 -0.0814 0.7603 0.032 Uiso 1 1 calc R . . . .
H11B H 0.4451 -0.1380 0.7301 0.032 Uiso 1 1 calc R . . . .
C12 C 0.4866(4) 0.0010(2) 0.75979(18) 0.0270(6) Uani 1 1 d . . . . .
H12A H 0.6051 -0.0122 0.7681 0.032 Uiso 1 1 calc R . . . .
H12B H 0.4393 0.0444 0.7983 0.032 Uiso 1 1 calc R . . . .
F1 F 0.0365(2) -0.17292(13) 0.44033(10) 0.0309(4) Uani 1 1 d . . . . .
F2 F 0.6509(2) 0.37890(14) 0.58926(11) 0.0331(4) Uani 1 1 d . . . . .
N1 N 0.2842(3) -0.00165(17) 0.53806(13) 0.0179(5) Uani 1 1 d . . . . .
N2 N 0.4597(3) 0.15034(17) 0.57916(13) 0.0186(5) Uani 1 1 d . . . . .
C13A C -0.077(2) 0.0865(8) 0.9032(6) 0.036(2) Uani 0.64(6) 1 d D U P A 1
C14 C 0.0934(4) 0.3208(2) 0.69233(17) 0.0237(6) Uani 1 1 d . . . . .
F3A F -0.209(2) 0.0320(9) 0.9137(9) 0.043(2) Uani 0.64(6) 1 d D U P A 1
F4A F -0.038(3) 0.1275(10) 0.9688(7) 0.051(2) Uani 0.64(6) 1 d D U P A 1
F5A F 0.046(2) 0.0308(11) 0.8822(9) 0.040(2) Uani 0.64(6) 1 d D U P A 1
F6 F -0.0631(2) 0.31247(14) 0.67185(11) 0.0295(4) Uani 1 1 d . . . . .
F7 F 0.1124(3) 0.40455(13) 0.72779(11) 0.0352(4) Uani 1 1 d . . . . .
F8 F 0.1845(2) 0.32144(15) 0.63055(11) 0.0350(4) Uani 1 1 d . . . . .
N3 N 0.0363(3) 0.23692(19) 0.82416(14) 0.0252(5) Uani 1 1 d . . . . .
O4 O 0.1384(2) 0.13849(16) 0.71124(12) 0.0255(5) Uani 1 1 d . . . . .
O5 O 0.3186(3) 0.25082(18) 0.78014(13) 0.0329(5) Uani 1 1 d . . . . .
O6 O -0.2452(3) 0.23642(17) 0.87252(15) 0.0379(6) Uani 1 1 d . . . . .
O7 O -0.1852(3) 0.12701(17) 0.76808(13) 0.0310(5) Uani 1 1 d . . . . .
S1 S 0.15680(8) 0.22347(5) 0.75531(4) 0.02124(14) Uani 1 1 d . . . . .
S2 S -0.12884(10) 0.17897(5) 0.83310(4) 0.02533(16) Uani 1 1 d D . . . .
F3B F -0.166(4) 0.0313(17) 0.9235(15) 0.051(3) Uani 0.36(6) 1 d D U P A 2
F4B F 0.011(4) 0.1327(18) 0.9663(13) 0.052(4) Uani 0.36(6) 1 d D U P A 2
F5B F 0.071(3) 0.0447(17) 0.8705(15) 0.041(3) Uani 0.36(6) 1 d D U P A 2
C13B C -0.050(3) 0.0930(13) 0.9034(10) 0.041(3) Uani 0.36(6) 1 d D U P A 2

loop_
_atom_site_aniso_label
_atom_site_aniso_U_11
_atom_site_aniso_U_22
_atom_site_aniso_U_33
_atom_site_aniso_U_23
_atom_site_aniso_U_13
_atom_site_aniso_U_12
Au16 0.01650(6) 0.02029(7) 0.01519(6) 0.00109(4) 0.00024(4) 0.00247(4)
C1 0.0239(13) 0.0157(14) 0.0223(14) -0.0010(11) 0.0025(11) 0.0012(11)
C2 0.0226(13) 0.0184(14) 0.0242(14) -0.0064(11) 0.0004(11) -0.0021(11)
C3 0.0218(13) 0.0244(15) 0.0191(13) -0.0049(11) -0.0017(11) 0.0022(11)
C4 0.0215(13) 0.0230(15) 0.0175(13) 0.0006(11) 0.0001(10) 0.0003(11)
C5 0.0140(11) 0.0202(14) 0.0145(12) 0.0009(10) 0.0033(9) 0.0035(10)
C6 0.0155(12) 0.0239(14) 0.0159(12) -0.0003(11) 0.0034(10) 0.0011(10)
C7 0.0268(14) 0.0276(16) 0.0177(13) 0.0008(12) -0.0001(11) -0.0045(12)
C8 0.0324(16) 0.0253(15) 0.0228(15) 0.0038(12) 0.0040(12) -0.0064(13)
C9 0.0230(14) 0.0246(15) 0.0238(14) -0.0060(12) 0.0035(11) -0.0066(12)
C10 0.0217(13) 0.0262(15) 0.0200(13) -0.0030(11) 0.0002(11) -0.0001(11)
C11 0.0291(15) 0.0307(17) 0.0210(14) 0.0107(12) -0.0019(12) -0.0007(13)
C12 0.0278(16) 0.0334(17) 0.0197(14) 0.0049(12) -0.0042(12) 0.0011(13)
F1 0.0420(11) 0.0213(9) 0.0291(10) -0.0049(7) -0.0058(8) -0.0083(8)
F2 0.0398(11) 0.0294(10) 0.0299(10) -0.0041(8) -0.0021(8) -0.0149(8)
N1 0.0179(11) 0.0201(12) 0.0157(11) -0.0006(9) 0.0013(9) 0.0029(9)
N2 0.0154(10) 0.0227(12) 0.0177(11) -0.0048(9) 0.0015(8) -0.0008(9)
C13A 0.055(5) 0.024(3) 0.030(3) -0.003(3) 0.003(3) -0.005(3)
C14 0.0256(14) 0.0233(15) 0.0222(14) -0.0037(12) -0.0023(11) -0.0005(12)
F3A 0.054(5) 0.028(2) 0.048(4) 0.007(2) 0.010(3) -0.011(3)
F4A 0.080(7) 0.044(3) 0.027(2) -0.001(2) -0.002(4) -0.011(4)
F5A 0.054(4) 0.026(4) 0.040(4) 0.011(3) 0.003(3) 0.001(3)
F6 0.0245(9) 0.0296(10) 0.0343(10) -0.0043(8) -0.0073(7) 0.0069(7)
F7 0.0493(12) 0.0203(9) 0.0358(11) -0.0053(8) -0.0041(9) -0.0047(8)
F8 0.0390(11) 0.0399(11) 0.0262(9) 0.0057(8) 0.0075(8) 0.0013(9)
N3 0.0321(13) 0.0222(13) 0.0214(12) -0.0075(10) 0.0032(10) -0.0075(11)
O4 0.0227(10) 0.0256(11) 0.0282(11) -0.0070(9) -0.0016(8) 0.0058(8)
O5 0.0232(11) 0.0426(14) 0.0326(12) -0.0014(11) -0.0083(9) -0.0026(10)
O6 0.0435(14) 0.0278(13) 0.0430(14) -0.0108(11) 0.0186(11) -0.0036(11)
O7 0.0302(11) 0.0302(12) 0.0328(12) -0.0086(10) 0.0042(9) -0.0094(9)
S1 0.0195(3) 0.0234(4) 0.0207(3) -0.0041(3) -0.0030(3) 0.0001(3)
S2 0.0327(4) 0.0181(4) 0.0254(4) -0.0064(3) 0.0075(3) -0.0041(3)
F3B 0.068(8) 0.035(5) 0.048(5) 0.010(4) 0.005(6) -0.019(6)
F4B 0.084(10) 0.047(5) 0.026(4) 0.007(4) -0.005(6) -0.023(7)
F5B 0.060(7) 0.022(5) 0.041(6) 0.018(4) 0.011(4) 0.000(5)
C13B 0.058(6) 0.027(5) 0.038(5) 0.003(4) 0.006(5) -0.017(5)

loop_
_atom_type_symbol
_atom_type_description
_atom_type_scat_dispersion_real
_atom_type_scat_dispersion_imag
_atom_type_scat_source
C C 0.0033 0.0016 'International Tables Vol C Tables 4.2.6.8 and 6.1.1.4'
H H 0.0000 0.0000 'International Tables Vol C Tables 4.2.6.8 and 6.1.1.4'
Au Au -2.0133 8.8022 'International Tables Vol C Tables 4.2.6.8 and 6.1.1.4'
F F 0.0171 0.0103 'International Tables Vol C Tables 4.2.6.8 and 6.1.1.4'
N N 0.0061 0.0033 'International Tables Vol C Tables 4.2.6.8 and 6.1.1.4'
O O 0.0106 0.0060 'International Tables Vol C Tables 4.2.6.8 and 6.1.1.4'
S S 0.1246 0.1234 'International Tables Vol C Tables 4.2.6.8 and 6.1.1.4'

loop_
_geom_angle_atom_site_label_1
_geom_angle_atom_site_label_2
_geom_angle_atom_site_label_3
_geom_angle
C11 Au16 C12 39.12(13)
C11 Au16 N1 121.84(11)
C11 Au16 N2 163.21(11)
C12 Au16 N1 160.93(12)
C12 Au16 N2 124.36(11)
N1 Au16 N2 74.57(9)
C2 C1 H1 119.8
N1 C1 H1 119.8
N1 C1 C2 120.4(3)
C3 C2 C1 121.9(3)
F1 C2 C1 117.4(3)
F1 C2 C3 120.7(3)
C2 C3 H3 121.5
C2 C3 C4 117.0(3)
C4 C3 H3 121.5
C3 C4 H4 120.3
C5 C4 C3 119.4(3)
C5 C4 H4 120.3
C4 C5 C6 122.8(3)
N1 C5 C4 121.9(3)
N1 C5 C6 115.3(2)
C7 C6 C5 122.7(2)
N2 C6 C5 115.8(2)
N2 C6 C7 121.5(3)
C6 C7 H7 120.3
C6 C7 C8 119.4(3)
C8 C7 H7 120.3
C7 C8 H8 121.3
C9 C8 C7 117.4(3)
C9 C8 H8 121.3
C8 C9 C10 121.6(3)
F2 C9 C8 119.4(3)
F2 C9 C10 119.0(3)
C9 C10 H10 120.1
N2 C10 C9 119.9(3)
N2 C10 H10 120.1
Au16 C11 H11A 116.6
Au16 C11 H11B 116.6
H11A C11 H11B 113.6
C12 C11 Au16 70.65(18)
C12 C11 H11A 116.6
C12 C11 H11B 116.6
Au16 C12 H12A 116.6
Au16 C12 H12B 116.6
C11 C12 Au16 70.23(17)
C11 C12 H12A 116.6
C11 C12 H12B 116.6
H12A C12 H12B 113.6
C1 N1 Au16 122.74(19)
C5 N1 Au16 117.89(19)
C5 N1 C1 119.4(2)
C6 N2 Au16 116.22(18)
C10 N2 Au16 123.48(19)
C10 N2 C6 120.1(3)
F3A C13A S2 108.7(8)
F4A C13A F3A 108.5(6)
F4A C13A F5A 108.6(6)
F4A C13A S2 109.2(10)
F5A C13A F3A 108.4(5)
F5A C13A S2 113.3(9)
F6 C14 F7 108.0(2)
F6 C14 S1 111.3(2)
F7 C14 S1 110.0(2)
F8 C14 F6 108.9(2)
F8 C14 F7 108.3(3)
F8 C14 S1 110.3(2)
S1 N3 S2 123.52(16)
N3 S1 C14 101.65(14)
O4 S1 C14 105.47(13)
O4 S1 N3 116.98(13)
O4 S1 O5 118.55(14)
O5 S1 C14 103.67(15)
O5 S1 N3 108.15(14)
N3 S2 C13A 104.1(6)
N3 S2 C13B 96.5(9)
O6 S2 C13A 102.7(4)
O6 S2 N3 109.16(14)
O6 S2 C13B 105.8(8)
O7 S2 C13A 104.2(5)
O7 S2 N3 116.63(13)
O7 S2 O6 117.90(15)
O7 S2 C13B 108.1(8)
F3B C13B S2 111.2(17)
F4B C13B S2 114.1(17)
F4B C13B F3B 108.0(8)
F5B C13B S2 107.2(16)
F5B C13B F3B 108.3(8)
F5B C13B F4B 107.7(8)

loop_
_geom_bond_atom_site_label_1
_geom_bond_atom_site_label_2
_geom_bond_distance
Au16 C11 2.086(3)
Au16 C12 2.092(3)
Au16 N1 2.178(2)
Au16 N2 2.210(2)
C1 H1 0.9500
C1 C2 1.372(4)
C1 N1 1.345(4)
C2 C3 1.368(4)
C2 F1 1.345(3)
C3 H3 0.9500
C3 C4 1.393(4)
C4 H4 0.9500
C4 C5 1.385(4)
C5 C6 1.501(4)
C5 N1 1.337(4)
C6 C7 1.378(4)
C6 N2 1.342(4)
C7 H7 0.9500
C7 C8 1.385(4)
C8 H8 0.9500
C8 C9 1.373(4)
C9 C10 1.375(4)
C9 F2 1.343(3)
C10 H10 0.9500
C10 N2 1.335(4)
C11 H11A 0.9900
C11 H11B 0.9900
C11 C12 1.399(5)
C12 H12A 0.9900
C12 H12B 0.9900
C13A F3A 1.330(6)
C13A F4A 1.325(5)
C13A F5A 1.326(6)
C13A S2 1.832(6)
C14 F6 1.323(3)
C14 F7 1.337(4)
C14 F8 1.322(3)
C14 S1 1.826(3)
N3 S1 1.578(3)
N3 S2 1.578(3)
O4 S1 1.427(2)
O5 S1 1.433(2)
O6 S2 1.428(2)
O7 S2 1.425(2)
S2 C13B 1.835(8)
F3B C13B 1.330(7)
F4B C13B 1.329(7)
F5B C13B 1.329(7)

loop_
_geom_torsion_atom_site_label_1
_geom_torsion_atom_site_label_2
_geom_torsion_atom_site_label_3
_geom_torsion_atom_site_label_4
_geom_torsion
C1 C2 C3 C4 -1.0(4)
C2 C1 N1 Au16 179.1(2)
C2 C1 N1 C5 -0.1(4)
C2 C3 C4 C5 0.0(4)
C3 C4 C5 C6 -179.1(2)
C3 C4 C5 N1 1.0(4)
C4 C5 C6 C7 3.7(4)
C4 C5 C6 N2 -176.6(2)
C4 C5 N1 Au16 179.89(19)
C4 C5 N1 C1 -0.9(4)
C5 C6 C7 C8 179.9(3)
C5 C6 N2 Au16 -4.8(3)
C5 C6 N2 C10 179.9(2)
C6 C5 N1 Au16 0.0(3)
C6 C5 N1 C1 179.2(2)
C6 C7 C8 C9 -0.1(4)
C7 C6 N2 Au16 174.8(2)
C7 C6 N2 C10 -0.5(4)
C7 C8 C9 C10 0.0(5)
C7 C8 C9 F2 179.9(3)
C8 C9 C10 N2 -0.1(4)
C9 C10 N2 Au16 -174.6(2)
C9 C10 N2 C6 0.4(4)
F1 C2 C3 C4 178.8(3)
F2 C9 C10 N2 180.0(2)
N1 C1 C2 C3 1.1(4)
N1 C1 C2 F1 -178.7(2)
N1 C5 C6 C7 -176.4(3)
N1 C5 C6 N2 3.2(3)
N2 C6 C7 C8 0.3(4)
C13A S2 C13B F3B 1(8)
C13A S2 C13B F4B -121(8)
C13A S2 C13B F5B 120(8)
F3A C13A S2 N3 -178.8(5)
F3A C13A S2 O6 67.5(6)
F3A C13A S2 O7 -56.0(6)
F3A C13A S2 C13B -177(8)
F4A C13A S2 N3 63.0(7)
F4A C13A S2 O6 -50.8(7)
F4A C13A S2 O7 -174.3(7)
F4A C13A S2 C13B 64(8)
F5A C13A S2 N3 -58.2(7)
F5A C13A S2 O6 -172.0(6)
F5A C13A S2 O7 64.5(7)
F5A C13A S2 C13B -57(8)
F6 C14 S1 N3 -59.8(2)
F6 C14 S1 O4 62.7(2)
F6 C14 S1 O5 -172.0(2)
F7 C14 S1 N3 59.9(2)
F7 C14 S1 O4 -177.6(2)
F7 C14 S1 O5 -52.3(2)
F8 C14 S1 N3 179.2(2)
F8 C14 S1 O4 -58.2(2)
F8 C14 S1 O5 67.1(2)
N3 S2 C13B F3B 179.9(10)
N3 S2 C13B F4B 57.4(12)
N3 S2 C13B F5B -61.8(10)
O6 S2 C13B F3B 67.9(11)
O6 S2 C13B F4B -54.6(13)
O6 S2 C13B F5B -173.8(9)
O7 S2 C13B F3B -59.3(11)
O7 S2 C13B F4B 178.2(11)
O7 S2 C13B F5B 59.0(11)
S1 N3 S2 C13A 101.2(4)
S1 N3 S2 O6 -149.7(2)
S1 N3 S2 O7 -12.9(3)
S1 N3 S2 C13B 101.1(8)
S2 N3 S1 C14 96.9(2)
S2 N3 S1 O4 -17.3(3)
S2 N3 S1 O5 -154.3(2)
